data_7707511
loop_
_publ_author_name
'Brach\<nakov\'a, Barbora'
'Monco\<l, J\'an'
'Pavlik, J\'an'
'\<Salitro\<s, Ivan'
'Bonhommeau, S\'ebastien'
'Valverde-Mu\~noz, Francisco Javier'
'Salmon, Lionel'
'Moln\'ar, G\'abor'
'Routaboul, Lucie'
'Bousseksou, Azzedine'

_publ_section_title
;
 Spin crossover metal-organic frameworks with inserted photoactive guests:
 on the quest to control the spin state by photoisomerization.
;
_journal_issue 25
_journal_name_full 'Dalton transactions (Cambridge, England : 2003)'
_journal_page_first 8877
_journal_page_last 8888
_journal_paper_doi 10.1039/d1dt01057c
_journal_volume 50
_journal_year 2021
_chemical_formula_moiety 'C16 H8 Fe N6 Pt, C12 H10 N2'
_chemical_formula_sum 'C28 H18 Fe N8 Pt'
_chemical_formula_weight 717.44
_space_group_crystal_system triclinic
_space_group_IT_number 2
_space_group_name_Hall '-P 1'
_space_group_name_H-M_alt 'P -1'
_atom_sites_solution_hydrogens geom
_atom_sites_solution_primary dual
_audit_creation_date 2020-10-30
_audit_creation_method
;
Olex2 1.3
(compiled 2020.07.31 svn.rc2a77460 for OlexSys, GUI svn.r6145)
;
_audit_update_record
;
2020-11-05 deposited with the CCDC.	2021-05-27 downloaded from the CCDC.
;
_cell_angle_alpha 77.715(3)
_cell_angle_beta 82.604(3)
_cell_angle_gamma 88.873(3)
_cell_formula_units_Z 1
_cell_length_a 6.9483(3)
_cell_length_b 7.5509(3)
_cell_length_c 13.0859(5)
_cell_measurement_reflns_used 38215
_cell_measurement_temperature 180
_cell_measurement_theta_max 72.17
_cell_measurement_theta_min 3.49
_cell_volume 665.24(5)
_computing_cell_refinement
;
X-Area Recipe 1.33.0.0 (STOE, 2015)
;
_computing_data_collection
;
X-Area Pilatus3_SV 1.31.150.0 (STOE, 2018)
;
_computing_data_reduction
;
X-Area Integrate 1.73.1.0 (STOE, 2018)
X-Area LANA 1.73.2.0 (STOE, 2018)
;
_computing_molecular_graphics 'Olex2 1.3 (Dolomanov et al., 2009)'
_computing_publication_material
;
STOE & Cie GmbH, X-Area, software package for collecting single-crystal or
multi-domain crystal data on STOE area-detector diffractometers, for image 
processing, for the correction and scaling of reflection intensities and 
for outlier rejection, version 1.84, Darmstadt 2018
;
_computing_structure_refinement 'SHELXL 2018/3 (Sheldrick, 2015)'
_computing_structure_solution 'SHELXT  (Sheldrick, 2015)'
_diffrn_ambient_temperature 180
_diffrn_detector 'Pilatus3R 300K'
_diffrn_detector_area_resol_mean 5.81
_diffrn_detector_type 'DECTRIS PILATUS3R 300K'
_diffrn_measured_fraction_theta_full 0.990
_diffrn_measured_fraction_theta_max 0.971
_diffrn_measurement_device 'Eulerian 4-circle diffractometer'
_diffrn_measurement_device_type 'Stoe Stadivari with Xenocs Genix3D Cu HF'
_diffrn_measurement_method '\w scans'
_diffrn_radiation_collimation '0.6 mm diameter'
_diffrn_radiation_monochromator 'Graded multilayer mirror'
_diffrn_radiation_polarisn_norm 270
_diffrn_radiation_type 'Cu K\a'
_diffrn_radiation_wavelength 1.54186
_diffrn_reflns_av_R_equivalents 0.0572
_diffrn_reflns_av_unetI/netI 0.0259
_diffrn_reflns_Laue_measured_fraction_full 0.990
_diffrn_reflns_Laue_measured_fraction_max 0.971
_diffrn_reflns_limit_h_max 8
_diffrn_reflns_limit_h_min -5
_diffrn_reflns_limit_k_max 7
_diffrn_reflns_limit_k_min -9
_diffrn_reflns_limit_l_max 14
_diffrn_reflns_limit_l_min -16
_diffrn_reflns_number 17317
_diffrn_reflns_point_group_measured_fraction_full 0.990
_diffrn_reflns_point_group_measured_fraction_max 0.971
_diffrn_reflns_theta_full 67.686
_diffrn_reflns_theta_max 71.795
_diffrn_reflns_theta_min 3.485
_diffrn_source 'Genix3D Cu HF'
_diffrn_source_current 0.600
_diffrn_source_power 0.030
_diffrn_source_voltage 50
_exptl_absorpt_coefficient_mu 14.328
_exptl_absorpt_correction_T_max 0.2457
_exptl_absorpt_correction_T_min 0.0314
_exptl_absorpt_correction_type multi-scan
_exptl_absorpt_process_details
;
STOE LANA, J. Koziskova, F. Hahn, J. Richter, J. Kozisek, 
Acta Chimica Slovaca, vol. 9, no. 2, 2016, pp. 136 - 140.
;
_exptl_crystal_colour red
_exptl_crystal_density_diffrn 1.791
_exptl_crystal_description block
_exptl_crystal_F_000 346
_exptl_crystal_size_max 0.12
_exptl_crystal_size_mid 0.08
_exptl_crystal_size_min 0.06
_refine_diff_density_max 4.773
_refine_diff_density_min -3.294
_refine_diff_density_rms 0.374
_refine_ls_extinction_method none
_refine_ls_goodness_of_fit_ref 1.070
_refine_ls_hydrogen_treatment constr
_refine_ls_matrix_type full
_refine_ls_number_parameters 175
_refine_ls_number_reflns 2534
_refine_ls_number_restraints 1
_refine_ls_restrained_S_all 1.070
_refine_ls_R_factor_all 0.0750
_refine_ls_R_factor_gt 0.0745
_refine_ls_shift/su_max 0.000
_refine_ls_shift/su_mean 0.000
_refine_ls_structure_factor_coef Fsqd
_refine_ls_weighting_details 'w=1/[\s^2^(Fo^2^)+(0.1623P)^2^+3.2732P] where P=(Fo^2^+2Fc^2^)/3'
_refine_ls_weighting_scheme calc
_refine_ls_wR_factor_gt 0.1940
_refine_ls_wR_factor_ref 0.1958
_reflns_Friedel_coverage 0.000
_reflns_number_gt 2522
_reflns_number_total 2534
_reflns_threshold_expression 'I > 2\s(I)'
_cod_data_source_file d1dt01057c2.cif
_cod_data_source_block 1@180K
_cod_depositor_comments 'Adding full bibliography for 7707511--7707512.cif.'
_cod_database_code 7707511
_shelx_shelxl_version_number 2018/3
_shelx_space_group_comment
;
The symmetry employed for this shelxl refinement is uniquely defined
by the following loop, which should always be used as a source of
symmetry information in preference to the above space-group names.
They are only intended as comments.
;
_shelx_estimated_absorpt_t_max 0.480
_shelx_estimated_absorpt_t_min 0.278
_olex2_refinement_description
;
1. Fixed Uiso
 At 1.2 times of:
  All C(H) groups
2. Restrained distances
 C1-N1 \\sim C2-N2
 with sigma of 0.01
3.a Aromatic/amide H refined with riding coordinates:
 C3(H3), C4(H4), C6(H6), C7(H7), C10(H10), C11(H11), C12(H12), C13(H13),
 C14(H14)
;
_olex2_submission_special_instructions 'No special instructions were received'

loop_
_space_group_symop_operation_xyz
'x, y, z'
'-x, -y, -z'

loop_
_atom_site_label
_atom_site_type_symbol
_atom_site_fract_x
_atom_site_fract_y
_atom_site_fract_z
_atom_site_U_iso_or_equiv
_atom_site_adp_type
_atom_site_occupancy
_atom_site_site_symmetry_order
_atom_site_calc_flag
_atom_site_refinement_flags_posn
_atom_site_refinement_flags_adp
_atom_site_refinement_flags_occupancy
_atom_site_disorder_assembly
_atom_site_disorder_group
Pt1 Pt 1.000000 0.000000 0.500000 0.0374(3) Uani 1 2 d S . P . .
Fe1 Fe 0.500000 0.500000 0.500000 0.0342(5) Uani 1 2 d S . P . .
N1 N 0.6830(12) 0.2772(12) 0.5524(7) 0.0425(18) Uani 1 1 d D . . . .
N2 N 1.3005(13) 0.3163(12) 0.4621(7) 0.0433(19) Uani 1 1 d D . . . .
N3 N 0.3340(13) 0.4597(12) 0.6598(7) 0.0425(18) Uani 1 1 d . . . . .
C1 C 0.7984(14) 0.1734(14) 0.5376(8) 0.041(2) Uani 1 1 d D . . . .
C2 C 1.1931(14) 0.1999(13) 0.4739(8) 0.040(2) Uani 1 1 d D . . . .
C3 C 0.1420(17) 0.4911(16) 0.6733(9) 0.048(2) Uani 1 1 d . . . . .
H3 H 0.073913 0.508610 0.613505 0.058 Uiso 1 1 calc R U . . .
C4 C 0.0397(17) 0.4990(18) 0.7692(9) 0.051(3) Uani 1 1 d . . . . .
H4 H -0.095941 0.520987 0.775914 0.062 Uiso 1 1 calc R U . . .
C5 C 0.1422(19) 0.4736(16) 0.8577(8) 0.051(3) Uani 1 1 d . . . . .
C6 C 0.3342(19) 0.4336(18) 0.8447(9) 0.053(3) Uani 1 1 d . . . . .
H6 H 0.404428 0.408045 0.903699 0.064 Uiso 1 1 calc R U . . .
C7 C 0.4278(19) 0.4304(17) 0.7439(9) 0.052(3) Uani 1 1 d . . . . .
H7 H 0.562941 0.406390 0.735345 0.062 Uiso 1 1 calc R U . . .
C8 C 0.042(2) 0.4914(17) 0.9591(10) 0.055(3) Uani 1 1 d . . . . .
N4 N -0.0027(17) 1.0013(16) 0.9525(9) 0.059(2) Uani 1 1 d . . . . .
C9 C 0.176(2) 0.9572(19) 0.8960(10) 0.059(3) Uani 1 1 d . . . . .
C10 C 0.337(2) 0.893(2) 0.9436(11) 0.062(3) Uani 1 1 d . . . . .
H10 H 0.332607 0.871936 1.018068 0.074 Uiso 1 1 calc R U . . .
C11 C 0.505(2) 0.860(2) 0.8825(11) 0.068(3) Uani 1 1 d . . . . .
H11 H 0.617082 0.819629 0.914960 0.081 Uiso 1 1 calc R U . . .
C12 C 0.512(2) 0.886(2) 0.7726(11) 0.066(3) Uani 1 1 d . . . . .
H12 H 0.627332 0.861213 0.730906 0.079 Uiso 1 1 calc R U . . .
C13 C 0.347(3) 0.948(2) 0.7252(11) 0.069(4) Uani 1 1 d . . . . .
H13 H 0.350884 0.968981 0.650799 0.083 Uiso 1 1 calc R U . . .
C14 C 0.180(2) 0.979(2) 0.7876(11) 0.062(3) Uani 1 1 d . . . . .
H14 H 0.065645 1.014883 0.756185 0.074 Uiso 1 1 calc R U . . .

loop_
_atom_site_aniso_label
_atom_site_aniso_U_11
_atom_site_aniso_U_22
_atom_site_aniso_U_33
_atom_site_aniso_U_23
_atom_site_aniso_U_13
_atom_site_aniso_U_12
Pt1 0.0287(4) 0.0366(4) 0.0473(4) -0.0111(2) -0.0033(2) 0.0008(2)
Fe1 0.0276(10) 0.0355(10) 0.0390(10) -0.0092(8) 0.0003(8) -0.0007(8)
N1 0.034(4) 0.042(4) 0.050(4) -0.012(4) 0.001(3) 0.002(4)
N2 0.037(5) 0.044(5) 0.049(4) -0.013(4) -0.001(4) 0.000(4)
N3 0.035(4) 0.048(5) 0.045(4) -0.015(4) 0.001(3) -0.003(4)
C1 0.035(5) 0.046(5) 0.044(5) -0.010(4) -0.007(4) 0.003(4)
C2 0.034(5) 0.043(5) 0.048(5) -0.017(4) -0.009(4) 0.003(4)
C3 0.041(6) 0.055(6) 0.050(5) -0.019(5) 0.001(4) 0.003(5)
C4 0.034(5) 0.062(7) 0.057(6) -0.017(5) 0.007(4) 0.001(5)
C5 0.058(7) 0.049(6) 0.042(5) -0.014(4) 0.011(5) -0.001(5)
C6 0.053(7) 0.063(7) 0.043(5) -0.011(5) -0.004(5) -0.005(5)
C7 0.052(6) 0.056(6) 0.043(5) -0.008(5) -0.001(5) 0.004(5)
C8 0.061(7) 0.052(6) 0.048(5) -0.012(5) 0.013(5) -0.006(5)
N4 0.056(6) 0.063(6) 0.058(5) -0.012(5) -0.006(5) -0.009(5)
C9 0.063(8) 0.058(7) 0.057(6) -0.017(5) -0.009(6) -0.010(6)
C10 0.064(8) 0.065(8) 0.057(7) -0.012(6) -0.011(6) -0.009(6)
C11 0.062(8) 0.085(10) 0.057(7) -0.017(7) -0.005(6) -0.001(7)
C12 0.067(9) 0.069(8) 0.059(7) -0.015(6) 0.000(6) -0.004(7)
C13 0.094(11) 0.063(8) 0.048(6) -0.008(6) -0.007(7) -0.004(7)
C14 0.057(7) 0.067(8) 0.058(7) -0.006(6) -0.008(6) -0.008(6)

loop_
_atom_type_symbol
_atom_type_description
_atom_type_scat_dispersion_real
_atom_type_scat_dispersion_imag
_atom_type_scat_source
C C 0.0181 0.0091 'International Tables Vol C Tables 4.2.6.8 and 6.1.1.4'
H H 0.0000 0.0000 'International Tables Vol C Tables 4.2.6.8 and 6.1.1.4'
Fe Fe -1.1336 3.1974 'International Tables Vol C Tables 4.2.6.8 and 6.1.1.4'
N N 0.0311 0.0180 'International Tables Vol C Tables 4.2.6.8 and 6.1.1.4'
Pt Pt -4.5932 6.9264 'International Tables Vol C Tables 4.2.6.8 and 6.1.1.4'

loop_
_geom_angle_atom_site_label_1
_geom_angle_atom_site_label_2
_geom_angle_atom_site_label_3
_geom_angle
_geom_angle_site_symmetry_1
_geom_angle_site_symmetry_3
_geom_angle_publ_flag
C1 Pt1 C1 180.0 . 2_756 ?
C2 Pt1 C1 88.1(4) 2_756 2_756 ?
C2 Pt1 C1 91.9(4) 2_756 . ?
C2 Pt1 C1 88.1(4) . . ?
C2 Pt1 C1 91.9(4) . 2_756 ?
C2 Pt1 C2 180.0 2_756 . ?
N1 Fe1 N1 180.0 . 2_666 ?
N1 Fe1 N2 90.2(3) 2_666 1_455 ?
N1 Fe1 N2 89.8(3) 2_666 2_766 ?
N1 Fe1 N2 90.2(3) . 2_766 ?
N1 Fe1 N2 89.8(3) . 1_455 ?
N1 Fe1 N3 90.5(3) . . ?
N1 Fe1 N3 90.5(3) 2_666 2_666 ?
N1 Fe1 N3 89.5(3) 2_666 . ?
N1 Fe1 N3 89.5(3) . 2_666 ?
N2 Fe1 N2 180.0 2_766 1_455 ?
N2 Fe1 N3 91.7(3) 1_455 2_666 ?
N2 Fe1 N3 88.3(3) 2_766 2_666 ?
N2 Fe1 N3 91.7(3) 2_766 . ?
N2 Fe1 N3 88.3(3) 1_455 . ?
N3 Fe1 N3 180.0(4) . 2_666 ?
C1 N1 Fe1 152.3(8) . . ?
C2 N2 Fe1 159.3(8) . 1_655 ?
C3 N3 Fe1 121.3(7) . . ?
C7 N3 Fe1 119.8(8) . . ?
C7 N3 C3 118.2(10) . . ?
N1 C1 Pt1 175.6(9) . . ?
N2 C2 Pt1 177.5(9) . . ?
N3 C3 H3 118.4 . . ?
N3 C3 C4 123.3(11) . . ?
C4 C3 H3 118.4 . . ?
C3 C4 H4 121.0 . . ?
C3 C4 C5 118.0(11) . . ?
C5 C4 H4 121.0 . . ?
C4 C5 C8 119.7(12) . . ?
C6 C5 C4 118.5(10) . . ?
C6 C5 C8 121.8(12) . . ?
C5 C6 H6 120.2 . . ?
C5 C6 C7 119.7(11) . . ?
C7 C6 H6 120.2 . . ?
N3 C7 C6 122.2(12) . . ?
N3 C7 H7 118.9 . . ?
C6 C7 H7 118.9 . . ?
C8 C8 C5 179(2) 2_567 . ?
N4 N4 C9 115.1(15) 2_577 . ?
C10 C9 N4 123.7(12) . . ?
C10 C9 C14 120.2(14) . . ?
C14 C9 N4 116.1(13) . . ?
C9 C10 H10 120.2 . . ?
C11 C10 C9 119.6(13) . . ?
C11 C10 H10 120.2 . . ?
C10 C11 H11 119.7 . . ?
C10 C11 C12 120.6(15) . . ?
C12 C11 H11 119.7 . . ?
C11 C12 H12 120.3 . . ?
C13 C12 C11 119.5(14) . . ?
C13 C12 H12 120.3 . . ?
C12 C13 H13 120.4 . . ?
C14 C13 C12 119.2(13) . . ?
C14 C13 H13 120.4 . . ?
C9 C14 H14 119.6 . . ?
C13 C14 C9 120.8(14) . . ?
C13 C14 H14 119.6 . . ?

loop_
_geom_bond_atom_site_label_1
_geom_bond_atom_site_label_2
_geom_bond_distance
_geom_bond_site_symmetry_2
_geom_bond_publ_flag
Pt1 C1 1.985(9) 2_756 ?
Pt1 C1 1.985(9) . ?
Pt1 C2 1.984(9) . ?
Pt1 C2 1.984(9) 2_756 ?
Fe1 N1 2.137(8) 2_666 ?
Fe1 N1 2.137(8) . ?
Fe1 N2 2.153(8) 2_766 ?
Fe1 N2 2.153(8) 1_455 ?
Fe1 N3 2.217(9) 2_666 ?
Fe1 N3 2.217(9) . ?
N1 C1 1.138(11) . ?
N2 C2 1.137(11) . ?
N3 C3 1.346(15) . ?
N3 C7 1.327(15) . ?
C3 H3 0.9500 . ?
C3 C4 1.373(16) . ?
C4 H4 0.9500 . ?
C4 C5 1.413(18) . ?
C5 C6 1.359(19) . ?
C5 C8 1.448(15) . ?
C6 H6 0.9500 . ?
C6 C7 1.398(16) . ?
C7 H7 0.9500 . ?
C8 C8 1.18(2) 2_567 ?
N4 N4 1.24(2) 2_577 ?
N4 C9 1.434(19) . ?
C9 C10 1.38(2) . ?
C9 C14 1.389(19) . ?
C10 H10 0.9500 . ?
C10 C11 1.37(2) . ?
C11 H11 0.9500 . ?
C11 C12 1.40(2) . ?
C12 H12 0.9500 . ?
C12 C13 1.40(2) . ?
C13 H13 0.9500 . ?
C13 C14 1.38(2) . ?
C14 H14 0.9500 . ?

loop_
_geom_torsion_atom_site_label_1
_geom_torsion_atom_site_label_2
_geom_torsion_atom_site_label_3
_geom_torsion_atom_site_label_4
_geom_torsion
_geom_torsion_site_symmetry_1
_geom_torsion_site_symmetry_2
_geom_torsion_site_symmetry_3
_geom_torsion_site_symmetry_4
_geom_torsion_publ_flag
Fe1 N3 C3 C4 -168.2(10) . . . . ?
Fe1 N3 C7 C6 169.3(10) . . . . ?
N3 C3 C4 C5 0.3(19) . . . . ?
C3 N3 C7 C6 -0.9(18) . . . . ?
C3 C4 C5 C6 -3.2(18) . . . . ?
C3 C4 C5 C8 176.4(12) . . . . ?
C4 C5 C6 C7 4.1(19) . . . . ?
C5 C6 C7 N3 -2(2) . . . . ?
C7 N3 C3 C4 1.8(18) . . . . ?
C8 C5 C6 C7 -175.5(12) . . . . ?
N4 N4 C9 C10 8(2) 2_577 . . . ?
N4 N4 C9 C14 -173.1(15) 2_577 . . . ?
N4 C9 C10 C11 -177.9(14) . . . . ?
N4 C9 C14 C13 177.0(13) . . . . ?
C9 C10 C11 C12 -2(2) . . . . ?
C10 C9 C14 C13 -4(2) . . . . ?
C10 C11 C12 C13 1(2) . . . . ?
C11 C12 C13 C14 -2(2) . . . . ?
C12 C13 C14 C9 3(2) . . . . ?
C14 C9 C10 C11 4(2) . . . . ?
